data_7712025
loop_
_publ_author_name
'Chen, Chao'
'Lv, He'
'Xu, Hao'
'Zhu, Dancheng'
'Shen, Chao'

_publ_section_title
;
 Cyclometalated Ru(II)-NHC complexes with phenanthroline ligands induce
 apoptosis mediated by mitochondria and endoplasmic reticulum stress in
 cancer cells.
;
_journal_issue 6
_journal_name_full 'Dalton transactions (Cambridge, England : 2003)'
_journal_page_first 1671
_journal_page_last 1679
_journal_paper_doi 10.1039/d2dt03405k
_journal_volume 52
_journal_year 2023
_chemical_formula_sum 'C39 H37 F12 N7 P2 Ru'
_chemical_formula_weight 994.77
_space_group_IT_number 2
_space_group_name_Hall '-P 1'
_space_group_name_H-M_alt 'P -1'
_symmetry_cell_setting triclinic
_symmetry_space_group_name_H-M 'P -1'
_atom_sites_solution_hydrogens geom
_atom_sites_solution_primary direct
_atom_sites_solution_secondary difmap
_audit_creation_method SHELXL-97
_audit_update_record
;
2022-10-03 deposited with the CCDC.	2022-12-26 downloaded from the CCDC.
;
_cell_angle_alpha 88.786(2)
_cell_angle_beta 70.759(2)
_cell_angle_gamma 84.588(2)
_cell_formula_units_Z 2
_cell_length_a 11.7572(16)
_cell_length_b 13.3532(18)
_cell_length_c 15.822(2)
_cell_measurement_reflns_used 6530
_cell_measurement_temperature 100(2)
_cell_measurement_theta_max 27.24
_cell_measurement_theta_min 2.34
_cell_volume 2334.7(5)
_computing_cell_refinement 'Bruker SMART'
_computing_data_collection 'Bruker SMART'
_computing_data_reduction 'Bruker SAINT'
_computing_molecular_graphics 'Bruker SHELXTL'
_computing_publication_material 'Bruker SHELXTL'
_computing_structure_refinement 'SHELXL-97 (Sheldrick, 1997)'
_computing_structure_solution 'SHELXS-97 (Sheldrick, 1990)'
_diffrn_ambient_temperature 100(2)
_diffrn_measured_fraction_theta_full 0.993
_diffrn_measured_fraction_theta_max 0.993
_diffrn_measurement_device_type 'CCD area detector'
_diffrn_measurement_method 'phi and omega scans'
_diffrn_radiation_monochromator graphite
_diffrn_radiation_source 'fine-focus sealed tube'
_diffrn_radiation_type MoK\a
_diffrn_radiation_wavelength 0.71073
_diffrn_reflns_av_R_equivalents 0.0171
_diffrn_reflns_av_sigmaI/netI 0.0383
_diffrn_reflns_limit_h_max 13
_diffrn_reflns_limit_h_min -12
_diffrn_reflns_limit_k_max 15
_diffrn_reflns_limit_k_min -15
_diffrn_reflns_limit_l_max 18
_diffrn_reflns_limit_l_min -12
_diffrn_reflns_number 11908
_diffrn_reflns_theta_full 25.01
_diffrn_reflns_theta_max 25.01
_diffrn_reflns_theta_min 2.50
_exptl_absorpt_coefficient_mu 0.487
_exptl_absorpt_correction_T_max 0.81
_exptl_absorpt_correction_T_min 0.79
_exptl_absorpt_correction_type multi-scan
_exptl_absorpt_process_details sadabs
_exptl_crystal_colour yellow
_exptl_crystal_density_diffrn 1.415
_exptl_crystal_density_method 'not measured'
_exptl_crystal_description block
_exptl_crystal_F_000 1004
_exptl_crystal_size_max 0.30
_exptl_crystal_size_mid 0.25
_exptl_crystal_size_min 0.20
_platon_squeeze_details
;
;
_refine_diff_density_max 1.274
_refine_diff_density_min -1.030
_refine_diff_density_rms 0.104
_refine_ls_extinction_method none
_refine_ls_goodness_of_fit_ref 1.042
_refine_ls_hydrogen_treatment constr
_refine_ls_matrix_type full
_refine_ls_number_parameters 556
_refine_ls_number_reflns 8163
_refine_ls_number_restraints 0
_refine_ls_restrained_S_all 1.042
_refine_ls_R_factor_all 0.0656
_refine_ls_R_factor_gt 0.0557
_refine_ls_shift/su_max 0.001
_refine_ls_shift/su_mean 0.000
_refine_ls_structure_factor_coef Fsqd
_refine_ls_weighting_details 'calc w=1/[\s^2^(Fo^2^)+(0.0729P)^2^+7.9716P] where P=(Fo^2^+2Fc^2^)/3'
_refine_ls_weighting_scheme calc
_refine_ls_wR_factor_gt 0.1448
_refine_ls_wR_factor_ref 0.1511
_reflns_number_gt 6931
_reflns_number_total 8163
_reflns_threshold_expression >2sigma(I)
_cod_data_source_file d2dt03405k2.cif
_cod_data_source_block Ru3
_cod_depositor_comments
;
The following automatic conversions were performed:

data item '_symmetry_cell_setting' value 'Triclinic' was changed to
'triclinic' in accordance with the
/home/data/users/saulius/crontab/automatic-downloads/rss-feeds/RSC/lib/dictionaries/cif_core.dic
dictionary named 'cif_core.dic' version 2.4.2 last updated on
2011-04-26.

Automatic conversion script
Id: cif_fix_values 7556 2019-12-06 15:28:31Z antanas 

 Adding full bibliography for 7712023--7712026.cif.
;
_cod_original_cell_volume 2334.6(5)
_cod_original_sg_symbol_H-M P-1
_cod_database_code 7712025

loop_
_symmetry_equiv_pos_as_xyz
'x, y, z'
'-x, -y, -z'

loop_
_atom_site_label
_atom_site_type_symbol
_atom_site_fract_x
_atom_site_fract_y
_atom_site_fract_z
_atom_site_U_iso_or_equiv
_atom_site_adp_type
_atom_site_occupancy
_atom_site_symmetry_multiplicity
_atom_site_calc_flag
_atom_site_refinement_flags
_atom_site_disorder_assembly
_atom_site_disorder_group
Ru1 Ru 0.54558(3) 0.76721(2) 0.69932(2) 0.02145(13) Uani 1 1 d . . .
P2 P 0.47059(13) 0.16798(9) 0.69922(9) 0.0339(3) Uani 1 1 d . . .
P1 P 0.02774(12) 0.84045(11) 0.78221(10) 0.0410(3) Uani 1 1 d . . .
N7 N 0.4390(3) 0.8454(2) 0.6371(2) 0.0215(7) Uani 1 1 d . . .
N3 N 0.4346(3) 0.6522(3) 0.7392(2) 0.0237(8) Uani 1 1 d . . .
N4 N 0.6464(3) 0.7032(2) 0.7740(2) 0.0229(8) Uani 1 1 d . . .
N1 N 0.6966(3) 0.6655(3) 0.5149(2) 0.0223(7) Uani 1 1 d . . .
N6 N 0.6667(3) 0.8729(3) 0.6629(2) 0.0239(8) Uani 1 1 d . . .
N2 N 0.5747(3) 0.5752(2) 0.6150(2) 0.0239(8) Uani 1 1 d . . .
N5 N 0.4636(3) 0.8465(3) 0.8234(2) 0.0238(8) Uani 1 1 d . . .
C1 C 0.6161(4) 0.6708(3) 0.5983(3) 0.0228(9) Uani 1 1 d . . .
F11 F 0.4233(3) 0.2534(2) 0.6441(3) 0.0567(9) Uani 1 1 d . . .
C38 C 0.3784(4) 0.8952(3) 0.6074(3) 0.0247(9) Uani 1 1 d . . .
F12 F 0.5189(4) 0.0827(2) 0.7538(2) 0.0652(11) Uani 1 1 d . . .
C3 C 0.6206(4) 0.4113(3) 0.5210(3) 0.0298(10) Uani 1 1 d . . .
H3 H 0.5663 0.3712 0.5629 0.036 Uiso 1 1 calc R . .
C31 C 0.3693(4) 0.9151(3) 0.8471(3) 0.0255(9) Uani 1 1 d . . .
H31 H 0.3350 0.9377 0.8027 0.031 Uiso 1 1 calc R . .
C24 C 0.6148(4) 0.7399(3) 0.8601(3) 0.0238(9) Uani 1 1 d . . .
C25 C 0.5141(4) 0.8163(3) 0.8872(3) 0.0244(9) Uani 1 1 d . . .
C18 C 0.2744(4) 0.5674(4) 0.8403(3) 0.0348(11) Uani 1 1 d . . .
H18 H 0.2019 0.5706 0.8903 0.042 Uiso 1 1 calc R . .
C28 C 0.6333(4) 0.7510(3) 1.0072(3) 0.0308(10) Uani 1 1 d . . .
H28 H 0.6747 0.7311 1.0481 0.037 Uiso 1 1 calc R . .
C15 C 0.4768(4) 0.5641(3) 0.6933(3) 0.0268(9) Uani 1 1 d . . .
C36 C 0.7348(4) 0.9303(3) 0.6523(3) 0.0315(10) Uani 1 1 d . . .
C16 C 0.4249(5) 0.4752(3) 0.7208(4) 0.0356(11) Uani 1 1 d . . .
H16 H 0.4593 0.4140 0.6891 0.043 Uiso 1 1 calc R . .
C39 C 0.2995(5) 0.9593(4) 0.5705(3) 0.0384(12) Uani 1 1 d . . .
H39A H 0.2517 0.9174 0.5477 0.058 Uiso 1 1 calc R . .
H39B H 0.3487 0.9989 0.5215 0.058 Uiso 1 1 calc R . .
H39C H 0.2451 1.0047 0.6174 0.058 Uiso 1 1 calc R . .
C29 C 0.3677(4) 0.9267(3) 0.9990(3) 0.0293(10) Uani 1 1 d . . .
C26 C 0.4709(4) 0.8548(3) 0.9744(3) 0.0263(9) Uani 1 1 d . . .
F6 F 0.0455(4) 0.7220(3) 0.7926(4) 0.0952(17) Uani 1 1 d . . .
C7 C 0.7091(4) 0.5688(3) 0.4778(3) 0.0254(9) Uani 1 1 d . . .
C17 C 0.3221(5) 0.4772(4) 0.7952(4) 0.0413(12) Uani 1 1 d . . .
H17 H 0.2844 0.4173 0.8153 0.050 Uiso 1 1 calc R . .
C23 C 0.6764(4) 0.7073(3) 0.9191(3) 0.0257(9) Uani 1 1 d . . .
C27 C 0.5357(4) 0.8197(3) 1.0343(3) 0.0306(10) Uani 1 1 d . . .
H27 H 0.5095 0.8454 1.0938 0.037 Uiso 1 1 calc R . .
C30 C 0.3172(4) 0.9562(3) 0.9334(3) 0.0292(10) Uani 1 1 d . . .
C21 C 0.8071(4) 0.5956(3) 0.8030(3) 0.0288(10) Uani 1 1 d . . .
C22 C 0.7770(4) 0.6327(3) 0.8890(3) 0.0301(10) Uani 1 1 d . . .
C20 C 0.7403(4) 0.6328(3) 0.7485(3) 0.0270(10) Uani 1 1 d . . .
H20 H 0.7631 0.6063 0.6894 0.032 Uiso 1 1 calc R . .
C19 C 0.3339(4) 0.6524(3) 0.8113(3) 0.0291(10) Uani 1 1 d . . .
H19 H 0.3025 0.7136 0.8436 0.035 Uiso 1 1 calc R . .
C8 C 0.7542(4) 0.7512(3) 0.4656(3) 0.0272(10) Uani 1 1 d . . .
H8A H 0.7192 0.8133 0.5015 0.033 Uiso 1 1 calc R . .
H8B H 0.7353 0.7580 0.4091 0.033 Uiso 1 1 calc R . .
C6 C 0.7811(4) 0.5306(4) 0.3943(3) 0.0323(10) Uani 1 1 d . . .
H6 H 0.8340 0.5706 0.3514 0.039 Uiso 1 1 calc R . .
C2 C 0.6308(4) 0.5111(3) 0.5407(3) 0.0249(9) Uani 1 1 d . . .
C35 C 0.2075(4) 1.0307(4) 0.9501(4) 0.0355(11) Uani 1 1 d . . .
H35A H 0.1408 1.0080 1.0002 0.053 Uiso 1 1 calc R . .
H35B H 0.1836 1.0360 0.8962 0.053 Uiso 1 1 calc R . .
H35C H 0.2267 1.0967 0.9646 0.053 Uiso 1 1 calc R . .
C4 C 0.6926(5) 0.3737(3) 0.4384(3) 0.0356(11) Uani 1 1 d . . .
H4 H 0.6875 0.3061 0.4234 0.043 Uiso 1 1 calc R . .
C9 C 0.8889(4) 0.7425(3) 0.4439(3) 0.0308(10) Uani 1 1 d . . .
C33 C 0.8480(5) 0.5972(4) 0.9494(4) 0.0406(12) Uani 1 1 d . . .
H33A H 0.8962 0.5338 0.9260 0.061 Uiso 1 1 calc R . .
H33B H 0.7922 0.5867 1.0097 0.061 Uiso 1 1 calc R . .
H33C H 0.9019 0.6480 0.9518 0.061 Uiso 1 1 calc R . .
C34 C 0.3139(5) 0.9659(4) 1.0943(3) 0.0390(12) Uani 1 1 d . . .
H34A H 0.2599 1.0269 1.0961 0.058 Uiso 1 1 calc R . .
H34B H 0.3790 0.9814 1.1164 0.058 Uiso 1 1 calc R . .
H34C H 0.2679 0.9146 1.1322 0.058 Uiso 1 1 calc R . .
C5 C 0.7717(5) 0.4306(4) 0.3769(3) 0.0390(12) Uani 1 1 d . . .
H5 H 0.8210 0.4010 0.3213 0.047 Uiso 1 1 calc R . .
C37 C 0.8223(6) 1.0047(4) 0.6391(5) 0.0520(15) Uani 1 1 d . . .
H37A H 0.7799 1.0724 0.6475 0.078 Uiso 1 1 calc R . .
H37B H 0.8805 0.9978 0.5783 0.078 Uiso 1 1 calc R . .
H37C H 0.8652 0.9938 0.6826 0.078 Uiso 1 1 calc R . .
C32 C 0.9116(5) 0.5174(4) 0.7634(4) 0.0414(12) Uani 1 1 d . . .
H32A H 0.9858 0.5410 0.7680 0.062 Uiso 1 1 calc R . .
H32B H 0.9213 0.5060 0.7004 0.062 Uiso 1 1 calc R . .
H32C H 0.8955 0.4544 0.7963 0.062 Uiso 1 1 calc R . .
F5 F 0.0093(4) 0.9573(3) 0.7739(5) 0.1076(19) Uani 1 1 d . . .
C14 C 0.9390(5) 0.7332(5) 0.5130(4) 0.0506(15) Uani 1 1 d . . .
H14 H 0.8873 0.7321 0.5735 0.061 Uiso 1 1 calc R . .
C10 C 0.9632(5) 0.7527(4) 0.3568(4) 0.0460(13) Uani 1 1 d . . .
H10 H 0.9294 0.7649 0.3103 0.055 Uiso 1 1 calc R . .
F7 F 0.3836(5) 0.2147(5) 0.7889(3) 0.124(2) Uani 1 1 d . . .
F8 F 0.3682(8) 0.1059(4) 0.6947(6) 0.175(4) Uani 1 1 d . . .
F1 F -0.0976(6) 0.8344(5) 0.7705(6) 0.164(4) Uani 1 1 d . . .
F4 F 0.1536(6) 0.8490(4) 0.7838(8) 0.188(4) Uani 1 1 d . . .
C13 C 1.0629(6) 0.7255(6) 0.4942(6) 0.073(2) Uani 1 1 d . . .
H13 H 1.0967 0.7181 0.5411 0.087 Uiso 1 1 calc R . .
C11 C 1.0898(6) 0.7449(5) 0.3373(5) 0.065(2) Uani 1 1 d . . .
H11 H 1.1417 0.7509 0.2773 0.078 Uiso 1 1 calc R . .
F9 F 0.5562(10) 0.1220(8) 0.6133(3) 0.253(7) Uani 1 1 d . . .
C12 C 1.1379(6) 0.7287(5) 0.4050(7) 0.078(3) Uani 1 1 d . . .
H12 H 1.2232 0.7196 0.3912 0.094 Uiso 1 1 calc R . .
F10 F 0.5627(5) 0.2361(4) 0.7119(5) 0.139(3) Uani 1 1 d . . .
F3 F 0.0864(10) 0.8335(7) 0.6808(4) 0.220(5) Uani 1 1 d . . .
F2 F -0.0410(9) 0.8436(5) 0.8795(4) 0.202(5) Uani 1 1 d . . .

loop_
_atom_site_aniso_label
_atom_site_aniso_U_11
_atom_site_aniso_U_22
_atom_site_aniso_U_33
_atom_site_aniso_U_23
_atom_site_aniso_U_13
_atom_site_aniso_U_12
Ru1 0.0230(2) 0.01203(18) 0.0315(2) -0.00368(13) -0.01201(15) -0.00074(13)
P2 0.0503(8) 0.0185(6) 0.0385(7) 0.0012(5) -0.0224(6) -0.0030(5)
P1 0.0295(7) 0.0430(8) 0.0459(8) -0.0159(6) -0.0059(6) -0.0013(6)
N7 0.0211(18) 0.0140(16) 0.0299(19) -0.0026(14) -0.0083(16) -0.0034(14)
N3 0.0266(19) 0.0155(17) 0.032(2) -0.0002(14) -0.0131(16) -0.0026(14)
N4 0.0239(19) 0.0122(16) 0.033(2) -0.0011(14) -0.0098(16) -0.0024(14)
N1 0.0246(19) 0.0169(17) 0.0301(19) -0.0027(14) -0.0149(16) -0.0028(14)
N6 0.0251(19) 0.0168(17) 0.033(2) -0.0030(15) -0.0133(16) -0.0015(15)
N2 0.0267(19) 0.0133(17) 0.034(2) -0.0055(14) -0.0128(16) -0.0011(14)
N5 0.0235(19) 0.0164(17) 0.034(2) -0.0038(15) -0.0116(16) -0.0023(14)
C1 0.017(2) 0.018(2) 0.038(2) -0.0027(18) -0.0157(18) -0.0007(16)
F11 0.080(2) 0.0311(16) 0.088(3) 0.0197(16) -0.064(2) -0.0192(16)
C38 0.028(2) 0.019(2) 0.027(2) -0.0027(18) -0.0084(19) -0.0055(18)
F12 0.110(3) 0.0295(17) 0.069(2) 0.0019(16) -0.051(2) 0.0124(18)
C3 0.032(2) 0.017(2) 0.047(3) -0.0030(19) -0.021(2) -0.0022(18)
C31 0.027(2) 0.017(2) 0.035(2) -0.0027(18) -0.0131(19) -0.0032(17)
C24 0.023(2) 0.0143(19) 0.035(2) -0.0002(17) -0.0097(18) -0.0049(16)
C25 0.025(2) 0.016(2) 0.034(2) -0.0012(17) -0.0107(19) -0.0050(17)
C18 0.033(3) 0.030(3) 0.040(3) 0.006(2) -0.010(2) -0.009(2)
C28 0.035(3) 0.026(2) 0.037(3) 0.0034(19) -0.019(2) -0.0078(19)
C15 0.027(2) 0.020(2) 0.038(3) 0.0007(18) -0.016(2) -0.0039(17)
C36 0.037(3) 0.024(2) 0.041(3) 0.002(2) -0.023(2) -0.003(2)
C16 0.040(3) 0.016(2) 0.050(3) -0.004(2) -0.015(2) -0.0029(19)
C39 0.046(3) 0.034(3) 0.041(3) 0.001(2) -0.024(2) 0.005(2)
C29 0.031(2) 0.021(2) 0.035(3) -0.0046(19) -0.009(2) -0.0080(18)
C26 0.029(2) 0.020(2) 0.032(2) -0.0005(18) -0.0109(19) -0.0078(18)
F6 0.052(2) 0.046(2) 0.166(5) -0.028(3) -0.007(3) 0.0023(18)
C7 0.030(2) 0.018(2) 0.037(2) -0.0066(18) -0.022(2) 0.0016(17)
C17 0.044(3) 0.027(3) 0.052(3) 0.008(2) -0.013(3) -0.016(2)
C23 0.029(2) 0.019(2) 0.033(2) 0.0033(18) -0.0137(19) -0.0084(17)
C27 0.037(3) 0.028(2) 0.029(2) -0.0012(19) -0.012(2) -0.008(2)
C30 0.026(2) 0.019(2) 0.041(3) -0.0052(19) -0.009(2) -0.0018(18)
C21 0.025(2) 0.018(2) 0.045(3) 0.0026(19) -0.014(2) -0.0010(17)
C22 0.030(2) 0.024(2) 0.041(3) 0.005(2) -0.017(2) -0.0060(19)
C20 0.026(2) 0.018(2) 0.037(3) -0.0029(18) -0.0093(19) -0.0029(17)
C19 0.031(2) 0.022(2) 0.034(2) -0.0011(19) -0.011(2) -0.0005(18)
C8 0.037(3) 0.019(2) 0.031(2) 0.0018(18) -0.018(2) -0.0044(18)
C6 0.037(3) 0.029(2) 0.034(3) -0.005(2) -0.015(2) -0.001(2)
C2 0.025(2) 0.018(2) 0.037(2) -0.0042(18) -0.0174(19) 0.0016(17)
C35 0.030(3) 0.027(2) 0.045(3) -0.009(2) -0.009(2) 0.006(2)
C4 0.045(3) 0.019(2) 0.050(3) -0.012(2) -0.026(2) 0.002(2)
C9 0.035(3) 0.021(2) 0.038(3) 0.0020(19) -0.015(2) -0.0060(19)
C33 0.041(3) 0.039(3) 0.046(3) 0.007(2) -0.021(2) -0.001(2)
C34 0.039(3) 0.040(3) 0.035(3) -0.007(2) -0.006(2) -0.004(2)
C5 0.053(3) 0.030(3) 0.036(3) -0.018(2) -0.020(2) 0.005(2)
C37 0.056(4) 0.038(3) 0.077(4) 0.015(3) -0.036(3) -0.026(3)
C32 0.039(3) 0.032(3) 0.052(3) -0.001(2) -0.017(2) 0.011(2)
F5 0.077(3) 0.047(2) 0.210(6) 0.019(3) -0.062(4) -0.011(2)
C14 0.040(3) 0.053(3) 0.065(4) 0.020(3) -0.026(3) -0.011(3)
C10 0.053(3) 0.044(3) 0.039(3) -0.005(2) -0.008(3) -0.014(3)
F7 0.109(4) 0.183(6) 0.062(3) -0.016(3) -0.028(3) 0.076(4)
F8 0.294(9) 0.073(3) 0.292(9) 0.094(5) -0.259(8) -0.110(5)
F1 0.122(5) 0.126(5) 0.310(10) 0.125(6) -0.147(6) -0.087(4)
F4 0.113(5) 0.080(4) 0.445(14) 0.057(6) -0.188(7) -0.024(3)
C13 0.044(4) 0.075(5) 0.112(6) 0.032(4) -0.040(4) -0.014(3)
C11 0.049(4) 0.044(3) 0.078(5) -0.014(3) 0.016(4) -0.018(3)
F9 0.334(12) 0.304(11) 0.041(3) -0.026(4) -0.030(5) 0.254(10)
C12 0.031(3) 0.052(4) 0.142(8) 0.023(5) -0.015(4) -0.012(3)
F10 0.129(4) 0.119(4) 0.246(7) 0.124(5) -0.151(5) -0.089(4)
F3 0.311(12) 0.214(9) 0.079(4) -0.045(5) 0.043(6) -0.123(9)
F2 0.343(12) 0.119(5) 0.055(3) -0.012(3) 0.030(5) 0.068(6)

loop_
_atom_type_symbol
_atom_type_description
_atom_type_scat_dispersion_real
_atom_type_scat_dispersion_imag
_atom_type_scat_source
C C 0.0033 0.0016 'International Tables Vol C Tables 4.2.6.8 and 6.1.1.4'
H H 0.0000 0.0000 'International Tables Vol C Tables 4.2.6.8 and 6.1.1.4'
N N 0.0061 0.0033 'International Tables Vol C Tables 4.2.6.8 and 6.1.1.4'
F F 0.0171 0.0103 'International Tables Vol C Tables 4.2.6.8 and 6.1.1.4'
P P 0.1023 0.0942 'International Tables Vol C Tables 4.2.6.8 and 6.1.1.4'
Ru Ru -1.2594 0.8363 'International Tables Vol C Tables 4.2.6.8 and 6.1.1.4'

loop_
_geom_angle_atom_site_label_1
_geom_angle_atom_site_label_2
_geom_angle_atom_site_label_3
_geom_angle
_geom_angle_site_symmetry_1
_geom_angle_site_symmetry_3
_geom_angle_publ_flag
C1 Ru1 N7 92.76(15) . . ?
C1 Ru1 N6 100.25(16) . . ?
N7 Ru1 N6 90.48(14) . . ?
C1 Ru1 N4 94.55(15) . . ?
N7 Ru1 N4 172.59(13) . . ?
N6 Ru1 N4 87.01(14) . . ?
C1 Ru1 N3 78.39(16) . . ?
N7 Ru1 N3 94.47(14) . . ?
N6 Ru1 N3 174.91(14) . . ?
N4 Ru1 N3 88.20(14) . . ?
C1 Ru1 N5 169.20(16) . . ?
N7 Ru1 N5 94.16(13) . . ?
N6 Ru1 N5 87.98(14) . . ?
N4 Ru1 N5 78.79(14) . . ?
N3 Ru1 N5 92.79(14) . . ?
F9 P2 F10 94.1(6) . . ?
F9 P2 F8 91.8(6) . . ?
F10 P2 F8 174.0(5) . . ?
F9 P2 F7 179.0(3) . . ?
F10 P2 F7 85.5(4) . . ?
F8 P2 F7 88.6(5) . . ?
F9 P2 F12 89.7(3) . . ?
F10 P2 F12 89.0(2) . . ?
F8 P2 F12 92.0(2) . . ?
F7 P2 F12 89.4(2) . . ?
F9 P2 F11 89.9(3) . . ?
F10 P2 F11 90.7(2) . . ?
F8 P2 F11 88.3(2) . . ?
F7 P2 F11 91.0(2) . . ?
F12 P2 F11 179.5(3) . . ?
F2 P1 F4 100.5(6) . . ?
F2 P1 F3 173.9(6) . . ?
F4 P1 F3 85.4(6) . . ?
F2 P1 F1 85.0(5) . . ?
F4 P1 F1 174.3(5) . . ?
F3 P1 F1 89.1(6) . . ?
F2 P1 F5 92.6(4) . . ?
F4 P1 F5 89.9(3) . . ?
F3 P1 F5 88.7(4) . . ?
F1 P1 F5 88.3(3) . . ?
F2 P1 F6 86.3(3) . . ?
F4 P1 F6 90.1(3) . . ?
F3 P1 F6 92.3(4) . . ?
F1 P1 F6 91.8(3) . . ?
F5 P1 F6 178.9(3) . . ?
C38 N7 Ru1 174.4(3) . . ?
C19 N3 C15 117.5(4) . . ?
C19 N3 Ru1 126.7(3) . . ?
C15 N3 Ru1 115.3(3) . . ?
C20 N4 C24 116.5(4) . . ?
C20 N4 Ru1 128.1(3) . . ?
C24 N4 Ru1 115.4(3) . . ?
C1 N1 C7 111.0(4) . . ?
C1 N1 C8 124.7(3) . . ?
C7 N1 C8 124.0(4) . . ?
C36 N6 Ru1 172.0(4) . . ?
C1 N2 C15 116.9(3) . . ?
C1 N2 C2 110.7(4) . . ?
C15 N2 C2 131.6(4) . . ?
C31 N5 C25 117.5(4) . . ?
C31 N5 Ru1 129.3(3) . . ?
C25 N5 Ru1 113.2(3) . . ?
N1 C1 N2 105.4(3) . . ?
N1 C1 Ru1 140.1(3) . . ?
N2 C1 Ru1 114.4(3) . . ?
N7 C38 C39 179.2(5) . . ?
C4 C3 C2 117.2(4) . . ?
N5 C31 C30 124.1(4) . . ?
N4 C24 C23 123.0(4) . . ?
N4 C24 C25 116.4(4) . . ?
C23 C24 C25 120.6(4) . . ?
N5 C25 C26 122.8(4) . . ?
N5 C25 C24 116.2(4) . . ?
C26 C25 C24 121.0(4) . . ?
C19 C18 C17 118.8(5) . . ?
C27 C28 C23 122.5(4) . . ?
N3 C15 C16 122.7(4) . . ?
N3 C15 N2 112.4(4) . . ?
C16 C15 N2 124.9(4) . . ?
N6 C36 C37 179.7(7) . . ?
C17 C16 C15 118.5(4) . . ?
C30 C29 C26 117.6(4) . . ?
C30 C29 C34 122.0(4) . . ?
C26 C29 C34 120.4(4) . . ?
C25 C26 C29 118.8(4) . . ?
C25 C26 C27 117.3(4) . . ?
C29 C26 C27 123.9(4) . . ?
C2 C7 C6 122.2(4) . . ?
C2 C7 N1 107.4(4) . . ?
C6 C7 N1 130.4(4) . . ?
C16 C17 C18 119.5(4) . . ?
C24 C23 C22 118.8(4) . . ?
C24 C23 C28 117.2(4) . . ?
C22 C23 C28 124.0(4) . . ?
C28 C27 C26 121.3(4) . . ?
C29 C30 C31 119.2(4) . . ?
C29 C30 C35 123.3(4) . . ?
C31 C30 C35 117.4(4) . . ?
C22 C21 C20 119.4(4) . . ?
C22 C21 C32 122.8(4) . . ?
C20 C21 C32 117.8(4) . . ?
C21 C22 C23 117.9(4) . . ?
C21 C22 C33 121.5(4) . . ?
C23 C22 C33 120.7(4) . . ?
N4 C20 C21 124.5(4) . . ?
N3 C19 C18 122.8(4) . . ?
N1 C8 C9 113.7(4) . . ?
C5 C6 C7 116.5(5) . . ?
C7 C2 C3 120.4(4) . . ?
C7 C2 N2 105.4(4) . . ?
C3 C2 N2 134.3(4) . . ?
C3 C4 C5 122.2(4) . . ?
C10 C9 C14 119.7(5) . . ?
C10 C9 C8 120.1(5) . . ?
C14 C9 C8 119.9(5) . . ?
C4 C5 C6 121.5(5) . . ?
C13 C14 C9 120.6(6) . . ?
C9 C10 C11 119.6(6) . . ?
C14 C13 C12 119.0(7) . . ?
C12 C11 C10 119.8(6) . . ?
C11 C12 C13 120.8(6) . . ?

loop_
_geom_bond_atom_site_label_1
_geom_bond_atom_site_label_2
_geom_bond_distance
_geom_bond_site_symmetry_2
_geom_bond_publ_flag
Ru1 C1 1.977(4) . ?
Ru1 N7 2.038(4) . ?
Ru1 N6 2.039(4) . ?
Ru1 N4 2.055(4) . ?
Ru1 N3 2.062(3) . ?
Ru1 N5 2.134(4) . ?
P2 F9 1.501(5) . ?
P2 F10 1.541(4) . ?
P2 F8 1.546(5) . ?
P2 F7 1.552(5) . ?
P2 F12 1.589(3) . ?
P2 F11 1.590(3) . ?
P1 F2 1.483(5) . ?
P1 F4 1.504(5) . ?
P1 F3 1.524(6) . ?
P1 F1 1.555(5) . ?
P1 F5 1.564(4) . ?
P1 F6 1.588(4) . ?
N7 C38 1.135(6) . ?
N3 C19 1.346(6) . ?
N3 C15 1.359(6) . ?
N4 C20 1.339(5) . ?
N4 C24 1.375(6) . ?
N1 C1 1.346(6) . ?
N1 C7 1.405(5) . ?
N1 C8 1.462(5) . ?
N6 C36 1.130(6) . ?
N2 C1 1.398(5) . ?
N2 C15 1.403(6) . ?
N2 C2 1.405(6) . ?
N5 C31 1.325(5) . ?
N5 C25 1.366(6) . ?
C38 C39 1.456(6) . ?
C3 C4 1.377(7) . ?
C3 C2 1.400(6) . ?
C31 C30 1.399(6) . ?
C24 C23 1.399(6) . ?
C24 C25 1.443(6) . ?
C25 C26 1.394(6) . ?
C18 C19 1.381(6) . ?
C18 C17 1.385(7) . ?
C28 C27 1.355(7) . ?
C28 C23 1.432(7) . ?
C15 C16 1.382(6) . ?
C36 C37 1.459(7) . ?
C16 C17 1.381(7) . ?
C29 C30 1.389(7) . ?
C29 C26 1.425(6) . ?
C29 C34 1.514(6) . ?
C26 C27 1.445(6) . ?
C7 C2 1.390(7) . ?
C7 C6 1.390(6) . ?
C23 C22 1.429(6) . ?
C30 C35 1.507(6) . ?
C21 C22 1.378(7) . ?
C21 C20 1.400(6) . ?
C21 C32 1.507(6) . ?
C22 C33 1.506(7) . ?
C8 C9 1.499(6) . ?
C6 C5 1.390(7) . ?
C4 C5 1.378(8) . ?
C9 C10 1.379(7) . ?
C9 C14 1.402(7) . ?
C14 C13 1.381(8) . ?
C10 C11 1.411(9) . ?
C13 C12 1.397(11) . ?
C11 C12 1.372(11) . ?

loop_
_platon_squeeze_void_nr
_platon_squeeze_void_average_x
_platon_squeeze_void_average_y
_platon_squeeze_void_average_z
_platon_squeeze_void_volume
_platon_squeeze_void_count_electrons
1 -0.500 0.500 1.000 430.5 13.2
2 0.000 0.500 0.500 39.8 -0.1
